data_1530438
loop_
_publ_author_name
'Morita, S.'
'Toda, K.'

_publ_section_title
;
 Determination of the crystal structure of Pb2 Cr O5
;
_journal_name_full 'Journal of Applied Physics'
_journal_page_first 2733
_journal_page_last 2737
_journal_volume 55
_journal_year 1984
_chemical_formula_sum 'Cr O5 Pb2'
_chemical_name_systematic 'Pb2 (Cr O4) O'
_space_group_IT_number 12
_symmetry_space_group_name_Hall '-C 2y'
_symmetry_space_group_name_H-M 'C 1 2/m 1'
_cell_angle_alpha 90
_cell_angle_beta 115.23
_cell_angle_gamma 90
_cell_formula_units_Z 4
_cell_length_a 14.018
_cell_length_b 5.683
_cell_length_c 7.143
_cell_volume 514.758
_citation_journal_id_ASTM JAPIAU
_cod_data_source_file Morita_JAPIAU_1984_1038.cif
_cod_data_source_block Cr1O5Pb2
_cod_original_cell_volume 514.7577
_cod_original_formula_sum 'Cr1 O5 Pb2'
_cod_database_code 1530438

loop_
_symmetry_equiv_pos_as_xyz
x,y,z
-x,y,-z
-x,-y,-z
x,-y,z
x+1/2,y+1/2,z
-x+1/2,y+1/2,-z
-x+1/2,-y+1/2,-z
x+1/2,-y+1/2,z

loop_
_atom_site_label
_atom_site_type_symbol
_atom_site_fract_x
_atom_site_fract_y
_atom_site_fract_z
_atom_site_occupancy
_atom_site_U_iso_or_equiv
Cr1 Cr+6 0.1715 0 0.653 1 0.0
Pb2 Pb+2 0.5235 0 0.266 1 0.0
O3 O-2 0.1652 0.2374 0.7809 1 0.0
O2 O-2 0.2838 0 0.6297 1 0.0
O4 O-2 0 0.25 0 1 0.0
Pb1 Pb+2 0.1435 0 0.1075 1 0.0
O1 O-2 0.0718 0 0.4207 1 0.0
